data_2104045
loop_
_publ_author_name
'Redhammer, G\"unther J.'
'Ohashi, Haruo'
'Roth, Georg'

_publ_section_title
;
 Single-crystal structure refinement of NaTiSi~2~O~6~ clinopyroxene at
 low temperatures (298<<i>T</i><100K)
;
_journal_issue 6
_journal_name_full 'Acta Crystallographica Section B'
_journal_page_first 730
_journal_page_last 746
_journal_paper_doi 10.1107/S0108768103022018
_journal_volume 59
_journal_year 2003
_chemical_formula_moiety 'O6 Na1 Si2 Ti1'
_chemical_formula_sum 'Na O6 Si2 Ti'
_chemical_formula_weight 223.07
_space_group_IT_number 2
_symmetry_cell_setting triclinic
_symmetry_space_group_name_Hall '-P 1'
_symmetry_space_group_name_H-M 'P -1'
_audit_creation_method 'WinGX routine CIF_UPDATE'
_cell_angle_alpha 84.59(3)
_cell_angle_beta 77.73(3)
_cell_angle_gamma 77.76(3)
_cell_formula_units_Z 2
_cell_length_a 5.2967(19)
_cell_length_b 6.510(2)
_cell_length_c 6.615(2)
_cell_measurement_reflns_used 1586
_cell_measurement_temperature 100.0(10)
_cell_measurement_theta_max 32.28
_cell_measurement_theta_min 2.1
_cell_volume 217.53(13)
_computing_cell_refinement 'STOE X-AREA'
_computing_data_collection 'STOE X-AREA'
_computing_data_reduction 'STOE X-AREA'
_computing_structure_refinement 'shelxl-97 (sheldrick, 1997b)'
_computing_structure_solution 'SHELXS-97 (Sheldrick, 1997a)'
_diffrn_measured_fraction_theta_full 0.89
_diffrn_measured_fraction_theta_max 0.89
_diffrn_measurement_device '2-circle goniometer'
_diffrn_measurement_device_type 'STOE IPDS 2'
_diffrn_measurement_method 'rotation method'
_diffrn_radiation_type mok\a
_diffrn_radiation_wavelength 0.71073
_diffrn_reflns_av_R_equivalents 0.0216
_diffrn_reflns_limit_h_max 6
_diffrn_reflns_limit_h_min -6
_diffrn_reflns_limit_k_max 7
_diffrn_reflns_limit_k_min -7
_diffrn_reflns_limit_l_max 6
_diffrn_reflns_limit_l_min -7
_diffrn_reflns_number 1030
_diffrn_reflns_theta_full 24.7
_diffrn_reflns_theta_max 24.7
_diffrn_reflns_theta_min 3.21
_exptl_absorpt_coefficient_mu 2.566
_exptl_absorpt_correction_type none
_exptl_crystal_colour blue
_exptl_crystal_density_diffrn 3.406
_exptl_crystal_density_method 'not measured'
_exptl_crystal_description prismatic
_exptl_crystal_F_000 218
_exptl_crystal_size_max 0.17
_exptl_crystal_size_mid 0.10
_exptl_crystal_size_min 0.08
_refine_diff_density_max 0.422
_refine_diff_density_min -0.616
_refine_ls_extinction_method none
_refine_ls_goodness_of_fit_ref 1.088
_refine_ls_matrix_type full
_refine_ls_number_parameters 48
_refine_ls_number_reflns 663
_refine_ls_number_restraints 8
_refine_ls_restrained_S_all 1.096
_refine_ls_R_factor_gt 0.0285
_refine_ls_shift/su_max 0
_refine_ls_structure_factor_coef Fsqd
_refine_ls_weighting_details 'calc w=1/[\s^2^(Fo^2^)+(0.0396P)^2^+0.2805P] where P=(Fo^2^+2Fc^2^)/3'
_refine_ls_weighting_scheme calc
_refine_ls_wR_factor_ref 0.0728
_reflns_number_gt 564
_reflns_number_total 663
_reflns_threshold_expression >2sigma(I)
_cod_data_source_file ws5001.cif
_cod_data_source_block 100
_cod_original_cell_volume 217.54(13)
_cod_original_sg_symbol_H-M P-1
_cod_original_formula_sum 'Na1 O6 Si2 Ti1'
_cod_database_code 2104045
_cod_database_fobs_code 2104045

loop_
_symmetry_equiv_pos_as_xyz
'x, y, z'
'-x, -y, -z'

loop_
_atom_site_label
_atom_site_fract_x
_atom_site_fract_y
_atom_site_fract_z
_atom_site_U_iso_or_equiv
_atom_site_adp_type
_atom_site_calc_flag
_atom_site_refinement_flags
_atom_site_occupancy
_atom_site_type_symbol
Na1 0.7590(6) 0.8036(4) 0.7001(5) 0.0072(4) Uani d . 1 Na
Ti1 0.2583(2) 0.59785(19) 0.90522(19) 0.0019(2) Uiso d . 1 Ti
Si1 0.7424(3) 0.3001(3) 0.6150(3) 0.0017(4) Uiso d D 1 Si
Si2 1.2409(3) 0.1212(3) 0.7959(3) 0.0022(4) Uiso d D 1 Si
O1 0.8069(7) 0.3928(7) 0.3819(7) 0.0036(9) Uiso d D 1 O
O2 0.6463(7) 0.4657(7) 0.7980(7) 0.0043(9) Uiso d D 1 O
O3 0.5163(7) 0.1549(7) 0.6403(7) 0.0031(8) Uiso d D 1 O
O4 1.0148(7) 0.1393(8) 0.6572(8) 0.0040(9) Uiso d D 1 O
O5 1.1472(7) 0.3076(7) 0.9595(7) 0.0034(9) Uiso d D 1 O
O6 1.3022(7) -0.1120(7) 0.8927(7) 0.0041(9) Uiso d D 1 O

loop_
_atom_site_aniso_label
_atom_site_aniso_U_11
_atom_site_aniso_U_22
_atom_site_aniso_U_33
_atom_site_aniso_U_12
_atom_site_aniso_U_13
_atom_site_aniso_U_23
Na1 0.0044(7) 0.0036(14) 0.0129(16) 0.0016(9) -0.0019(9) -0.0014(7)

loop_
_atom_type_symbol
_atom_type_description
_atom_type_scat_dispersion_real
_atom_type_scat_dispersion_imag
_atom_type_scat_source
Na Na 0.0362 0.0249 'International Tables Vol C Tables 4.2.6.8 and 6.1.1.4'
Ti Ti 0.2776 0.4457 'International Tables Vol C Tables 4.2.6.8 and 6.1.1.4'
Si Si 0.0817 0.0704 'International Tables Vol C Tables 4.2.6.8 and 6.1.1.4'
O O 0.0106 0.006 'International Tables Vol C Tables 4.2.6.8 and 6.1.1.4'

loop_
_geom_angle_atom_site_label_1
_geom_angle_atom_site_label_2
_geom_angle_atom_site_label_3
_geom_angle_site_symmetry_1
_geom_angle_site_symmetry_3
_geom_angle
O1 Na1 O2 2_766 . 83.93(17)
O1 Na1 O3 2_766 1_565 139.20(16)
O2 Na1 O3 . 1_565 135.30(17)
O1 Na1 O5 2_766 2_767 78.21(16)
O2 Na1 O5 . 2_767 71.02(10)
O3 Na1 O5 1_565 2_767 119.6(2)
O1 Na1 O4 2_766 2_766 65.53(16)
O2 Na1 O4 . 2_766 117.4(2)
O3 Na1 O4 1_565 2_766 82.74(10)
O5 Na1 O4 2_767 2_766 140.67(17)
O1 Na1 O6 2_766 1_465 156.38(11)
O2 Na1 O6 . 1_465 76.29(17)
O3 Na1 O6 1_565 1_465 63.49(16)
O5 Na1 O6 2_767 1_465 83.19(17)
O4 Na1 O6 2_766 1_465 135.63(17)
O1 Na1 O4 2_766 1_565 82.96(16)
O2 Na1 O4 . 1_565 161.58(16)
O3 Na1 O4 1_565 1_565 60.94(15)
O5 Na1 O4 2_767 1_565 93.63(18)
O4 Na1 O4 2_766 1_565 68.2(2)
O6 Na1 O4 1_465 1_565 112.9(2)
O1 Na1 O3 2_766 2_666 112.6(2)
O2 Na1 O3 . 2_666 89.74(17)
O3 Na1 O3 1_565 2_666 66.01(19)
O5 Na1 O3 2_767 2_666 157.27(16)
O4 Na1 O3 2_766 2_666 58.97(15)
O6 Na1 O3 1_465 2_666 80.48(16)
O4 Na1 O3 1_565 2_666 107.23(9)
O1 Na1 Si1 2_766 2_766 32.03(12)
O2 Na1 Si1 . 2_766 102.65(17)
O3 Na1 Si1 1_565 2_766 112.17(12)
O5 Na1 Si1 2_767 2_766 108.76(14)
O4 Na1 Si1 2_766 2_766 33.53(11)
O6 Na1 Si1 1_465 2_766 167.15(18)
O4 Na1 Si1 1_565 2_766 72.04(12)
O3 Na1 Si1 2_666 2_766 86.73(13)
O1 Na1 Si2 2_766 1_465 170.47(15)
O2 Na1 Si2 . 1_465 105.43(14)
O3 Na1 Si2 1_565 1_465 32.33(10)
O5 Na1 Si2 2_767 1_465 102.87(16)
O4 Na1 Si2 2_766 1_465 110.44(12)
O6 Na1 Si2 1_465 1_465 31.17(11)
O4 Na1 Si2 1_565 1_465 87.52(13)
O3 Na1 Si2 2_666 1_465 69.93(11)
Si1 Na1 Si2 2_766 1_465 143.00(6)
O1 Na1 Ti1 2_766 . 123.51(14)
O2 Na1 Ti1 . . 39.72(11)
O3 Na1 Ti1 1_565 . 96.78(13)
O5 Na1 Ti1 2_767 . 79.08(11)
O4 Na1 Ti1 2_766 . 133.56(17)
O6 Na1 Ti1 1_465 . 37.20(12)
O4 Na1 Ti1 1_565 . 149.44(18)
O3 Na1 Ti1 2_666 . 78.34(11)
Si1 Na1 Ti1 2_766 . 138.46(14)
Si2 Na1 Ti1 1_465 . 65.76(8)
O1 Na1 Ti1 2_766 1_655 38.26(12)
O2 Na1 Ti1 . 1_655 82.45(11)
O3 Na1 Ti1 1_565 1_655 136.23(17)
O5 Na1 Ti1 2_767 1_655 41.46(10)
O4 Na1 Ti1 2_766 1_655 99.57(14)
O6 Na1 Ti1 1_465 1_655 124.62(15)
O4 Na1 Ti1 1_565 1_655 79.25(11)
O3 Na1 Ti1 2_666 1_655 150.29(17)
Si1 Na1 Ti1 2_766 1_655 67.35(8)
Si2 Na1 Ti1 1_465 1_655 139.77(15)
Ti1 Na1 Ti1 . 1_655 111.17(5)
O6 Ti1 O1 1_465 2_666 95.48(12)
O6 Ti1 O2 1_465 . 97.18(18)
O1 Ti1 O2 2_666 . 89.34(18)
O6 Ti1 O5 1_465 1_455 169.14(18)
O1 Ti1 O5 2_666 1_455 88.77(19)
O2 Ti1 O5 . 1_455 92.85(17)
O6 Ti1 O2 1_465 2_667 92.84(19)
O1 Ti1 O2 2_666 2_667 170.5(2)
O2 Ti1 O2 . 2_667 84.98(19)
O5 Ti1 O2 1_455 2_667 83.87(11)
O6 Ti1 O5 1_465 2_667 90.06(18)
O1 Ti1 O5 2_666 2_667 94.02(18)
O2 Ti1 O5 . 2_667 171.70(12)
O5 Ti1 O5 1_455 2_667 79.66(19)
O2 Ti1 O5 2_667 2_667 90.63(17)
O6 Ti1 Ti1 1_465 2_667 96.75(13)
O1 Ti1 Ti1 2_666 2_667 132.10(15)
O2 Ti1 Ti1 . 2_667 43.24(13)
O5 Ti1 Ti1 1_455 2_667 87.69(11)
O2 Ti1 Ti1 2_667 2_667 41.74(12)
O5 Ti1 Ti1 2_667 2_667 131.99(15)
O6 Ti1 Na1 1_465 . 49.86(14)
O1 Ti1 Na1 2_666 . 85.87(13)
O2 Ti1 Na1 . . 48.23(14)
O5 Ti1 Na1 1_455 . 140.68(14)
O2 Ti1 Na1 2_667 . 95.97(13)
O5 Ti1 Na1 2_667 . 139.54(14)
Ti1 Ti1 Na1 2_667 . 68.06(6)
O6 Ti1 Na1 1_465 1_455 82.99(13)
O1 Ti1 Na1 2_666 1_455 47.11(14)
O2 Ti1 Na1 . 1_455 135.90(15)
O5 Ti1 Na1 1_455 1_455 92.71(12)
O2 Ti1 Na1 2_667 1_455 139.12(14)
O5 Ti1 Na1 2_667 1_455 48.91(14)
Ti1 Ti1 Na1 2_667 1_455 179.09(8)
Na1 Ti1 Na1 . 1_455 111.17(5)
O6 Ti1 Ti1 1_465 2_567 129.21(14)
O1 Ti1 Ti1 2_666 2_567 91.86(12)
O2 Ti1 Ti1 . 2_567 133.17(14)
O5 Ti1 Ti1 1_455 2_567 40.43(11)
O2 Ti1 Ti1 2_667 2_567 86.48(12)
O5 Ti1 Ti1 2_667 2_567 39.23(13)
Ti1 Ti1 Ti1 2_667 2_567 114.52(5)
Na1 Ti1 Ti1 . 2_567 177.37(6)
Na1 Ti1 Ti1 1_455 2_567 66.24(6)
O6 Ti1 Na1 1_465 2_667 133.71(16)
O1 Ti1 Na1 2_666 2_667 130.63(15)
O2 Ti1 Na1 . 2_667 88.38(14)
O5 Ti1 Na1 1_455 2_667 42.16(14)
O2 Ti1 Na1 2_667 2_667 41.71(14)
O5 Ti1 Na1 2_667 2_667 83.67(14)
Ti1 Ti1 Na1 2_667 2_667 57.84(6)
Na1 Ti1 Na1 . 2_667 125.91(5)
Na1 Ti1 Na1 1_455 2_667 122.93(5)
Ti1 Ti1 Na1 2_567 2_667 56.68(5)
O1 Si1 O2 . . 117.8(3)
O1 Si1 O3 . . 110.2(3)
O2 Si1 O3 . . 107.3(2)
O1 Si1 O4 . . 106.4(2)
O2 Si1 O4 . . 108.1(3)
O3 Si1 O4 . . 106.5(3)
O1 Si1 Na1 . 2_766 51.65(15)
O2 Si1 Na1 . 2_766 132.83(18)
O3 Si1 Na1 . 2_766 119.5(2)
O4 Si1 Na1 . 2_766 54.81(18)
O1 Si1 Na1 . 1_545 119.1(2)
O2 Si1 Na1 . 1_545 122.8(2)
O3 Si1 Na1 . 1_545 47.15(16)
O4 Si1 Na1 . 1_545 59.49(17)
Na1 Si1 Na1 2_766 1_545 88.24(8)
O1 Si1 Na1 . . 79.8(2)
O2 Si1 Na1 . . 40.02(18)
O3 Si1 Na1 . . 136.95(18)
O4 Si1 Na1 . . 110.37(19)
Na1 Si1 Na1 2_766 . 99.81(11)
Na1 Si1 Na1 1_545 . 159.66(11)
O6 Si2 O5 . . 116.2(3)
O6 Si2 O4 . . 109.1(3)
O5 Si2 O4 . . 108.6(2)
O6 Si2 O3 . 1_655 105.2(2)
O5 Si2 O3 . 1_655 109.0(3)
O4 Si2 O3 . 1_655 108.5(3)
O6 Si2 Na1 . 1_645 53.26(16)
O5 Si2 Na1 . 1_645 130.34(18)
O4 Si2 Na1 . 1_645 120.8(2)
O3 Si2 Na1 1_655 1_645 52.00(17)
O6 Si2 Na1 . 2_766 119.3(2)
O5 Si2 Na1 . 2_766 124.1(2)
O4 Si2 Na1 . 2_766 46.28(17)
O3 Si2 Na1 1_655 2_766 62.19(18)
Na1 Si2 Na1 1_645 2_766 89.71(8)
O6 Si2 Na1 . 2_767 77.1(2)
O5 Si2 Na1 . 2_767 40.49(18)
O4 Si2 Na1 . 2_767 135.43(19)
O3 Si2 Na1 1_655 2_767 112.19(19)
Na1 Si2 Na1 1_645 2_767 98.68(11)
Na1 Si2 Na1 2_766 2_767 163.23(11)
Si1 O1 Ti1 . 2_666 146.9(3)
Si1 O1 Na1 . 2_766 96.3(2)
Ti1 O1 Na1 2_666 2_766 94.6(2)
Si1 O2 Ti1 . . 123.4(2)
Si1 O2 Ti1 . 2_667 123.7(3)
Ti1 O2 Ti1 . 2_667 95.02(19)
Si1 O2 Na1 . . 114.1(3)
Ti1 O2 Na1 . . 92.05(19)
Ti1 O2 Na1 2_667 . 102.38(19)
Si2 O3 Si1 1_455 . 139.8(3)
Si2 O3 Na1 1_455 1_545 95.7(2)
Si1 O3 Na1 . 1_545 102.8(2)
Si2 O3 Na1 1_455 2_666 87.74(18)
Si1 O3 Na1 . 2_666 115.6(2)
Na1 O3 Na1 1_545 2_666 113.99(19)
Si2 O4 Si1 . . 139.7(4)
Si2 O4 Na1 . 2_766 104.8(2)
Si1 O4 Na1 . 2_766 91.7(2)
Si2 O4 Na1 . 1_545 116.4(2)
Si1 O4 Na1 . 1_545 89.56(18)
Na1 O4 Na1 2_766 1_545 111.8(2)
Si2 O5 Ti1 . 1_655 124.0(3)
Si2 O5 Ti1 . 2_667 120.2(2)
Ti1 O5 Ti1 1_655 2_667 100.34(19)
Si2 O5 Na1 . 2_767 113.6(3)
Ti1 O5 Na1 1_655 2_767 102.73(19)
Ti1 O5 Na1 2_667 2_767 89.63(18)
Si2 O6 Ti1 . 1_645 148.8(3)
Si2 O6 Na1 . 1_645 95.6(2)
Ti1 O6 Na1 1_645 1_645 92.94(19)

loop_
_geom_bond_atom_site_label_1
_geom_bond_atom_site_label_2
_geom_bond_site_symmetry_2
_geom_bond_distance
Na1 O1 2_766 2.360(5)
Na1 O2 . 2.396(5)
Na1 O3 1_565 2.416(5)
Na1 O5 2_767 2.420(5)
Na1 O4 2_766 2.445(6)
Na1 O6 1_465 2.457(5)
Na1 O4 1_565 2.769(5)
Na1 O3 2_666 2.896(6)
Na1 Si1 2_766 2.991(4)
Na1 Si2 1_465 3.051(4)
Na1 Ti1 . 3.210(3)
Na1 Ti1 1_655 3.211(3)
Ti1 O6 1_465 1.943(5)
Ti1 O1 2_666 1.995(5)
Ti1 O2 . 2.052(4)
Ti1 O5 1_455 2.073(5)
Ti1 O2 2_667 2.112(5)
Ti1 O5 2_667 2.126(4)
Ti1 Ti1 2_667 3.071(2)
Ti1 Na1 1_455 3.211(3)
Ti1 Ti1 2_567 3.225(2)
Ti1 Na1 2_667 3.517(2)
Si1 O1 . 1.596(5)
Si1 O2 . 1.624(5)
Si1 O3 . 1.649(4)
Si1 O4 . 1.653(4)
Si1 Na1 2_766 2.991(4)
Si1 Na1 1_545 3.214(3)
Si2 O6 . 1.587(5)
Si2 O5 . 1.629(5)
Si2 O4 . 1.636(4)
Si2 O3 1_655 1.640(4)
Si2 Na1 1_645 3.051(4)
Si2 Na1 2_766 3.271(4)
Si2 Na1 2_767 3.416(4)
O1 Ti1 2_666 1.995(5)
O1 Na1 2_766 2.360(5)
O2 Ti1 2_667 2.112(5)
O3 Si2 1_455 1.640(4)
O3 Na1 1_545 2.416(5)
O3 Na1 2_666 2.896(6)
O4 Na1 2_766 2.445(6)
O4 Na1 1_545 2.769(5)
O5 Ti1 1_655 2.073(5)
O5 Ti1 2_667 2.126(4)
O5 Na1 2_767 2.420(5)
O6 Ti1 1_645 1.943(5)
O6 Na1 1_645 2.457(5)
